data_1563809
loop_
_publ_author_name
'Fischer, Malte'
'Hering-Junghans, Christian'

_publ_section_title
;
 On 1,3-Phosphaazaallenes and their Diverse Reactivity
;
_journal_name_full 'Chemical Science'
_journal_paper_doi 10.1039/D1SC02947A
_journal_year 2021
_chemical_formula_moiety 'C37 H30 B F15 N P'
_chemical_formula_sum 'C37 H30 B F15 N P'
_chemical_formula_weight 815.40
_space_group_crystal_system orthorhombic
_space_group_IT_number 19
_space_group_name_Hall 'P 2ac 2ab'
_space_group_name_H-M_alt 'P 21 21 21'
_atom_sites_solution_hydrogens mixed
_audit_creation_method SHELXL-2014/7
_audit_update_record
;
2021-05-28 deposited with the CCDC.	2021-06-30 downloaded from the CCDC.
;
_cell_angle_alpha 90
_cell_angle_beta 90
_cell_angle_gamma 90
_cell_formula_units_Z 4
_cell_length_a 10.3933(15)
_cell_length_b 17.413(3)
_cell_length_c 20.363(3)
_cell_measurement_reflns_used 9901
_cell_measurement_temperature 150(2)
_cell_measurement_theta_max 26.48
_cell_measurement_theta_min 2.28
_cell_volume 3685.3(10)
_computing_cell_refinement 'SAINT (Bruker, 2013)'
_computing_data_collection 'APEX2 (Bruker, 2014)'
_computing_data_reduction SAINT
_computing_molecular_graphics 'ORTEP-3v2.01 (Farrugia, 1997)'
_computing_publication_material 'SHELXL-2014/7 (Sheldrick, 2014)'
_computing_structure_refinement 'SHELXL-2014/7 (Sheldrick, 2014)'
_computing_structure_solution 'SHELXT (Sheldrick, 2015)'
_diffrn_ambient_temperature 150(2)
_diffrn_measured_fraction_theta_full 1.000
_diffrn_measured_fraction_theta_max 1.000
_diffrn_measurement_device_type 'Bruker APEX-II CCD'
_diffrn_measurement_method '\f and \w scans'
_diffrn_radiation_type MoK\a
_diffrn_radiation_wavelength 0.71073
_diffrn_reflns_av_R_equivalents 0.0418
_diffrn_reflns_av_unetI/netI 0.0381
_diffrn_reflns_Laue_measured_fraction_full 1.000
_diffrn_reflns_Laue_measured_fraction_max 1.000
_diffrn_reflns_limit_h_max 14
_diffrn_reflns_limit_h_min -9
_diffrn_reflns_limit_k_max 24
_diffrn_reflns_limit_k_min -24
_diffrn_reflns_limit_l_max 28
_diffrn_reflns_limit_l_min -27
_diffrn_reflns_number 47418
_diffrn_reflns_point_group_measured_fraction_full 1.000
_diffrn_reflns_point_group_measured_fraction_max 1.000
_diffrn_reflns_theta_full 25.242
_diffrn_reflns_theta_max 30.000
_diffrn_reflns_theta_min 1.539
_exptl_absorpt_coefficient_mu 0.179
_exptl_absorpt_correction_T_max 0.979
_exptl_absorpt_correction_T_min 0.965
_exptl_absorpt_correction_type multi-scan
_exptl_absorpt_process_details 'SADABS 2014/5'
_exptl_crystal_colour colourless
_exptl_crystal_density_diffrn 1.470
_exptl_crystal_description block
_exptl_crystal_F_000 1656
_exptl_crystal_size_max 0.200
_exptl_crystal_size_mid 0.150
_exptl_crystal_size_min 0.120
_refine_diff_density_max 0.373
_refine_diff_density_min -0.297
_refine_diff_density_rms 0.041
_refine_ls_abs_structure_details
;
 Flack x determined using 2983 quotients [(I+)-(I-)]/[(I+)+(I-)]
 (Parsons, Flack and Wagner, Acta Cryst. B69 (2013) 249-259).
;
_refine_ls_abs_structure_Flack 0.19(4)
_refine_ls_extinction_method none
_refine_ls_goodness_of_fit_ref 1.012
_refine_ls_hydrogen_treatment mixed
_refine_ls_matrix_type full
_refine_ls_number_parameters 545
_refine_ls_number_reflns 10755
_refine_ls_number_restraints 6
_refine_ls_restrained_S_all 1.012
_refine_ls_R_factor_all 0.0635
_refine_ls_R_factor_gt 0.0419
_refine_ls_shift/su_max 0.001
_refine_ls_shift/su_mean 0.000
_refine_ls_structure_factor_coef Fsqd
_refine_ls_weighting_details 'w=1/[\s^2^(Fo^2^)+(0.0417P)^2^+0.6671P] where P=(Fo^2^+2Fc^2^)/3'
_refine_ls_weighting_scheme calc
_refine_ls_wR_factor_gt 0.0875
_refine_ls_wR_factor_ref 0.0978
_reflns_Friedel_coverage 0.810
_reflns_Friedel_fraction_full 1.000
_reflns_Friedel_fraction_max 1.000
_reflns_number_gt 8295
_reflns_number_total 10755
_reflns_threshold_expression 'I > 2\s(I)'
_cod_data_source_file d1sc02947a2.cif
_cod_data_source_block ax2026_MesStarPHCNBCF15_cmpd_5a
_cod_original_cell_volume 3685.2(9)
_cod_database_code 1563809
_shelx_shelxl_version_number 2014/7
_shelx_space_group_comment
;
The symmetry employed for this shelxl refinement is uniquely defined
by the following loop, which should always be used as a source of
symmetry information in preference to the above space-group names.
They are only intended as comments.
;
_shelx_estimated_absorpt_t_min 0.965
_shelx_estimated_absorpt_t_max 0.979

loop_
_space_group_symop_operation_xyz
'x, y, z'
'-x+1/2, -y, z+1/2'
'-x, y+1/2, -z+1/2'
'x+1/2, -y+1/2, -z'

loop_
_atom_site_label
_atom_site_type_symbol
_atom_site_fract_x
_atom_site_fract_y
_atom_site_fract_z
_atom_site_U_iso_or_equiv
_atom_site_adp_type
_atom_site_occupancy
_atom_site_site_symmetry_order
_atom_site_calc_flag
_atom_site_refinement_flags_posn
_atom_site_refinement_flags_adp
_atom_site_refinement_flags_occupancy
_atom_site_disorder_assembly
_atom_site_disorder_group
P1 P 0.72196(6) 0.50073(5) 0.62403(3) 0.03352(15) Uani 1 1 d . . . . .
C1 C 0.5563(2) 0.46520(14) 0.63355(11) 0.0245(5) Uani 1 1 d . . . . .
C2 C 0.5319(2) 0.38713(13) 0.61628(12) 0.0257(5) Uani 1 1 d . . . . .
C3 C 0.4041(2) 0.36272(15) 0.61631(13) 0.0310(5) Uani 1 1 d . . . . .
H3 H 0.3861 0.3115 0.6031 0.037 Uiso 1 1 calc R U . . .
C4 C 0.3028(2) 0.40864(16) 0.63441(14) 0.0347(6) Uani 1 1 d . . . . .
C5 C 0.3310(3) 0.48294(16) 0.65464(15) 0.0385(6) Uani 1 1 d . . . . .
H5 H 0.2620 0.5146 0.6689 0.046 Uiso 1 1 calc R U . . .
C6 C 0.4547(3) 0.51375(14) 0.65516(13) 0.0314(5) Uani 1 1 d . . . . .
C7 C 0.6357(2) 0.32621(15) 0.59974(14) 0.0322(6) Uani 1 1 d . . . . .
C8 C 0.7109(3) 0.34551(17) 0.53628(14) 0.0403(6) Uani 1 1 d . . . . .
H8A H 0.7661 0.3902 0.5441 0.060 Uiso 1 1 calc R U . . .
H8B H 0.6501 0.3571 0.5009 0.060 Uiso 1 1 calc R U . . .
H8C H 0.7641 0.3014 0.5237 0.060 Uiso 1 1 calc R U . . .
C9 C 0.5763(3) 0.24650(16) 0.58764(19) 0.0491(8) Uani 1 1 d . . . . .
H9A H 0.5195 0.2488 0.5493 0.074 Uiso 1 1 calc R U . . .
H9B H 0.5266 0.2309 0.6263 0.074 Uiso 1 1 calc R U . . .
H9C H 0.6450 0.2091 0.5796 0.074 Uiso 1 1 calc R U . . .
C10 C 0.7273(3) 0.31636(17) 0.65804(16) 0.0428(7) Uani 1 1 d . . . . .
H10A H 0.7959 0.2803 0.6462 0.064 Uiso 1 1 calc R U . . .
H10B H 0.6795 0.2963 0.6958 0.064 Uiso 1 1 calc R U . . .
H10C H 0.7652 0.3662 0.6694 0.064 Uiso 1 1 calc R U . . .
C11A C 0.157(2) 0.3864(18) 0.6311(14) 0.056(7) Uani 0.521(11) 1 d D . P A 1
C12A C 0.0936(11) 0.4233(8) 0.5707(6) 0.090(4) Uani 0.521(11) 1 d D . P A 1
H12A H 0.1481 0.4153 0.5321 0.135 Uiso 0.521(11) 1 calc R U P A 1
H12B H 0.0093 0.3996 0.5633 0.135 Uiso 0.521(11) 1 calc R U P A 1
H12C H 0.0826 0.4785 0.5784 0.135 Uiso 0.521(11) 1 calc R U P A 1
C13A C 0.1520(7) 0.2928(5) 0.6110(6) 0.077(3) Uani 0.521(11) 1 d D . P A 1
H13A H 0.1956 0.2850 0.5688 0.115 Uiso 0.521(11) 1 calc R U P A 1
H13B H 0.1952 0.2625 0.6450 0.115 Uiso 0.521(11) 1 calc R U P A 1
H13C H 0.0621 0.2763 0.6073 0.115 Uiso 0.521(11) 1 calc R U P A 1
C14A C 0.0932(10) 0.3919(9) 0.6915(5) 0.081(4) Uani 0.521(11) 1 d D . P A 1
H14A H 0.1440 0.3662 0.7256 0.122 Uiso 0.521(11) 1 calc R U P A 1
H14B H 0.0820 0.4461 0.7032 0.122 Uiso 0.521(11) 1 calc R U P A 1
H14C H 0.0087 0.3672 0.6881 0.122 Uiso 0.521(11) 1 calc R U P A 1
C11B C 0.169(2) 0.3739(19) 0.6329(11) 0.036(3) Uani 0.479(11) 1 d D . P A 2
C12B C 0.1618(7) 0.3024(5) 0.6752(7) 0.078(4) Uani 0.479(11) 1 d D . P A 2
H12D H 0.1975 0.3134 0.7187 0.117 Uiso 0.479(11) 1 calc R U P A 2
H12E H 0.0717 0.2864 0.6796 0.117 Uiso 0.479(11) 1 calc R U P A 2
H12F H 0.2113 0.2610 0.6545 0.117 Uiso 0.479(11) 1 calc R U P A 2
C13B C 0.0753(8) 0.4352(6) 0.6750(5) 0.052(2) Uani 0.479(11) 1 d D . P A 2
H13D H 0.1046 0.4377 0.7207 0.078 Uiso 0.479(11) 1 calc R U P A 2
H13E H 0.0807 0.4864 0.6552 0.078 Uiso 0.479(11) 1 calc R U P A 2
H13F H -0.0140 0.4172 0.6738 0.078 Uiso 0.479(11) 1 calc R U P A 2
C14B C 0.1241(9) 0.3723(10) 0.5688(5) 0.089(5) Uani 0.479(11) 1 d D . P A 2
H14D H 0.0377 0.3499 0.5679 0.133 Uiso 0.479(11) 1 calc R U P A 2
H14E H 0.1207 0.4248 0.5514 0.133 Uiso 0.479(11) 1 calc R U P A 2
H14F H 0.1820 0.3413 0.5416 0.133 Uiso 0.479(11) 1 calc R U P A 2
C15 C 0.4701(3) 0.59817(15) 0.67917(15) 0.0396(7) Uani 1 1 d . . . . .
C16 C 0.5675(4) 0.60509(19) 0.73680(15) 0.0533(9) Uani 1 1 d . . . . .
H16A H 0.5952 0.6586 0.7412 0.080 Uiso 1 1 calc R U . . .
H16B H 0.6425 0.5726 0.7279 0.080 Uiso 1 1 calc R U . . .
H16C H 0.5263 0.5884 0.7777 0.080 Uiso 1 1 calc R U . . .
C17 C 0.5056(3) 0.65174(16) 0.62110(17) 0.0456(7) Uani 1 1 d . . . . .
H17A H 0.4481 0.6415 0.5840 0.068 Uiso 1 1 calc R U . . .
H17B H 0.5948 0.6422 0.6078 0.068 Uiso 1 1 calc R U . . .
H17C H 0.4963 0.7054 0.6348 0.068 Uiso 1 1 calc R U . . .
C18 C 0.3420(4) 0.62980(18) 0.7068(2) 0.0615(10) Uani 1 1 d . . . . .
H18A H 0.3554 0.6821 0.7232 0.092 Uiso 1 1 calc R U . . .
H18B H 0.3126 0.5969 0.7429 0.092 Uiso 1 1 calc R U . . .
H18C H 0.2770 0.6304 0.6720 0.092 Uiso 1 1 calc R U . . .
C19 C 0.7070(2) 0.53650(14) 0.54152(12) 0.0267(5) Uani 1 1 d . . . . .
C20 C 0.5994(2) 0.51115(14) 0.37925(12) 0.0280(5) Uani 1 1 d . . . . .
C21 C 0.5072(2) 0.46837(17) 0.41288(13) 0.0350(6) Uani 1 1 d . . . . .
C22 C 0.4440(3) 0.40635(16) 0.38531(15) 0.0388(6) Uani 1 1 d . . . . .
C23 C 0.4651(3) 0.38682(15) 0.32117(15) 0.0363(6) Uani 1 1 d . . . . .
C24 C 0.5503(3) 0.42983(16) 0.28485(14) 0.0355(6) Uani 1 1 d . . . . .
C25 C 0.6139(2) 0.49053(15) 0.31408(13) 0.0322(5) Uani 1 1 d . . . . .
C26 C 0.8354(2) 0.57476(14) 0.38533(12) 0.0271(5) Uani 1 1 d . . . . .
C27 C 0.9180(3) 0.51505(16) 0.40089(13) 0.0348(6) Uani 1 1 d . . . . .
C28 C 1.0432(3) 0.50985(18) 0.37871(15) 0.0433(7) Uani 1 1 d . . . . .
C29 C 1.0907(3) 0.56520(18) 0.33815(15) 0.0410(7) Uani 1 1 d . . . . .
C30 C 1.0128(3) 0.62517(17) 0.31969(14) 0.0385(6) Uani 1 1 d . . . . .
C31 C 0.8883(3) 0.62904(15) 0.34348(13) 0.0320(5) Uani 1 1 d . . . . .
C32 C 0.6234(2) 0.66414(14) 0.41537(12) 0.0281(5) Uani 1 1 d . . . . .
C33 C 0.6806(3) 0.72226(16) 0.45140(14) 0.0359(6) Uani 1 1 d . . . . .
C34 C 0.6318(3) 0.79529(17) 0.45735(16) 0.0435(7) Uani 1 1 d . . . . .
C35 C 0.5192(3) 0.81368(17) 0.42543(16) 0.0426(7) Uani 1 1 d . . . . .
C36 C 0.4582(3) 0.75877(18) 0.38923(16) 0.0433(7) Uani 1 1 d . . . . .
C37 C 0.5106(3) 0.68594(16) 0.38463(15) 0.0378(6) Uani 1 1 d . . . . .
B1 B 0.6878(3) 0.57828(16) 0.41318(13) 0.0265(5) Uani 1 1 d . . . . .
N1 N 0.70023(19) 0.55478(12) 0.48807(10) 0.0267(4) Uani 1 1 d . . . . .
F1 F 0.47584(16) 0.48617(12) 0.47491(8) 0.0547(5) Uani 1 1 d . . . . .
F2 F 0.36047(18) 0.36505(13) 0.42171(10) 0.0629(6) Uani 1 1 d . . . . .
F3 F 0.40514(18) 0.32714(10) 0.29319(10) 0.0510(5) Uani 1 1 d . . . . .
F4 F 0.5693(2) 0.41204(12) 0.22152(9) 0.0580(5) Uani 1 1 d . . . . .
F5 F 0.69334(17) 0.53086(10) 0.27484(7) 0.0491(5) Uani 1 1 d . . . . .
F6 F 0.87600(17) 0.45610(11) 0.43854(9) 0.0531(5) Uani 1 1 d . . . . .
F7 F 1.11736(19) 0.44948(14) 0.39542(11) 0.0690(6) Uani 1 1 d . . . . .
F8 F 1.21202(16) 0.56058(13) 0.31551(10) 0.0608(5) Uani 1 1 d . . . . .
F9 F 1.05685(19) 0.67977(11) 0.27871(10) 0.0574(5) Uani 1 1 d . . . . .
F10 F 0.81642(17) 0.68851(9) 0.32258(9) 0.0466(4) Uani 1 1 d . . . . .
F11 F 0.79314(18) 0.70768(10) 0.48289(10) 0.0525(5) Uani 1 1 d . . . . .
F12 F 0.6934(2) 0.84889(11) 0.49354(12) 0.0716(6) Uani 1 1 d . . . . .
F13 F 0.46945(19) 0.88453(10) 0.43070(11) 0.0601(5) Uani 1 1 d . . . . .
F14 F 0.34764(19) 0.77589(12) 0.35895(13) 0.0717(7) Uani 1 1 d . . . . .
F15 F 0.4450(2) 0.63560(11) 0.34784(11) 0.0637(6) Uani 1 1 d . . . . .
H1A H 0.797(8) 0.441(5) 0.618(4) 0.076 Uiso 0.5 1 d . U P . .
H1B H 0.719(8) 0.564(5) 0.650(4) 0.076 Uiso 0.5 1 d . U P . .

loop_
_atom_site_aniso_label
_atom_site_aniso_U_11
_atom_site_aniso_U_22
_atom_site_aniso_U_33
_atom_site_aniso_U_23
_atom_site_aniso_U_13
_atom_site_aniso_U_12
P1 0.0293(3) 0.0458(4) 0.0255(3) 0.0090(3) -0.0033(3) -0.0087(3)
C1 0.0237(11) 0.0277(11) 0.0220(11) 0.0041(9) 0.0019(9) 0.0003(9)
C2 0.0245(11) 0.0259(11) 0.0268(12) 0.0033(9) 0.0033(10) 0.0019(9)
C3 0.0282(12) 0.0308(12) 0.0339(14) -0.0002(11) 0.0030(11) -0.0007(10)
C4 0.0243(12) 0.0421(15) 0.0378(15) 0.0048(11) 0.0037(10) 0.0015(11)
C5 0.0289(13) 0.0375(15) 0.0490(16) 0.0022(12) 0.0102(12) 0.0092(11)
C6 0.0378(13) 0.0279(12) 0.0286(12) 0.0032(10) 0.0082(11) 0.0045(10)
C7 0.0264(12) 0.0267(12) 0.0434(15) 0.0033(11) 0.0068(11) 0.0048(10)
C8 0.0396(15) 0.0394(15) 0.0419(15) -0.0014(12) 0.0125(13) 0.0067(12)
C9 0.0428(16) 0.0276(14) 0.077(2) -0.0055(14) 0.0126(16) 0.0043(12)
C10 0.0374(14) 0.0393(15) 0.0516(17) 0.0156(14) 0.0031(14) 0.0116(13)
C11A 0.020(5) 0.052(11) 0.097(12) -0.008(7) -0.002(5) 0.001(6)
C12A 0.052(6) 0.114(9) 0.103(8) 0.018(7) -0.040(5) 0.000(6)
C13A 0.041(4) 0.074(5) 0.116(10) -0.023(5) 0.002(5) -0.024(4)
C14A 0.043(5) 0.137(12) 0.065(6) -0.041(7) 0.020(4) -0.039(7)
C11B 0.017(5) 0.043(8) 0.049(7) -0.006(4) 0.011(4) 0.008(4)
C12B 0.032(4) 0.055(5) 0.146(11) -0.001(6) 0.016(5) -0.014(3)
C13B 0.015(3) 0.074(6) 0.066(6) -0.003(5) 0.005(3) 0.004(4)
C14B 0.029(4) 0.178(16) 0.059(6) -0.027(8) -0.013(4) -0.024(7)
C15 0.0508(17) 0.0269(13) 0.0412(15) 0.0009(11) 0.0154(13) 0.0045(12)
C16 0.087(3) 0.0382(16) 0.0348(16) -0.0073(13) 0.0107(16) -0.0084(17)
C17 0.0594(19) 0.0286(13) 0.0490(17) 0.0051(13) 0.0120(16) 0.0043(13)
C18 0.077(2) 0.0324(16) 0.075(2) 0.0005(16) 0.039(2) 0.0136(16)
C19 0.0239(11) 0.0253(11) 0.0309(12) 0.0007(10) 0.0033(10) -0.0033(9)
C20 0.0252(11) 0.0299(12) 0.0288(11) 0.0061(10) -0.0009(10) -0.0020(9)
C21 0.0271(12) 0.0486(16) 0.0294(13) 0.0082(12) -0.0018(10) -0.0047(11)
C22 0.0285(13) 0.0431(15) 0.0447(17) 0.0167(13) -0.0048(12) -0.0137(12)
C23 0.0328(13) 0.0277(13) 0.0483(16) 0.0061(12) -0.0115(12) -0.0082(10)
C24 0.0369(14) 0.0350(14) 0.0344(14) -0.0025(11) -0.0003(11) -0.0054(12)
C25 0.0319(13) 0.0321(13) 0.0324(12) 0.0036(11) 0.0012(10) -0.0096(11)
C26 0.0266(11) 0.0296(12) 0.0251(12) -0.0012(9) 0.0007(10) -0.0038(10)
C27 0.0318(13) 0.0387(15) 0.0338(13) 0.0073(11) 0.0045(11) 0.0002(11)
C28 0.0330(13) 0.0557(18) 0.0413(15) 0.0017(15) 0.0028(12) 0.0089(13)
C29 0.0274(13) 0.0562(18) 0.0395(16) -0.0109(14) 0.0075(11) -0.0083(13)
C30 0.0439(15) 0.0384(15) 0.0333(14) -0.0067(12) 0.0122(12) -0.0182(12)
C31 0.0373(14) 0.0298(13) 0.0291(13) -0.0016(10) 0.0068(11) -0.0043(11)
C32 0.0276(12) 0.0308(13) 0.0258(12) 0.0053(10) 0.0041(10) 0.0000(10)
C33 0.0293(13) 0.0369(14) 0.0413(15) -0.0003(12) -0.0028(12) 0.0013(11)
C34 0.0485(17) 0.0343(15) 0.0478(17) -0.0057(13) 0.0052(14) -0.0001(13)
C35 0.0422(16) 0.0332(14) 0.0525(18) 0.0084(13) 0.0138(14) 0.0088(12)
C36 0.0326(14) 0.0427(16) 0.0547(19) 0.0146(14) -0.0017(13) 0.0066(12)
C37 0.0357(14) 0.0370(14) 0.0408(15) 0.0062(12) -0.0060(12) -0.0026(12)
B1 0.0268(13) 0.0300(14) 0.0226(12) 0.0018(10) 0.0007(10) -0.0015(11)
N1 0.0244(10) 0.0286(10) 0.0271(10) 0.0040(8) 0.0023(8) -0.0020(8)
F1 0.0376(9) 0.0947(15) 0.0317(8) 0.0021(9) 0.0065(7) -0.0254(10)
F2 0.0490(10) 0.0837(14) 0.0559(12) 0.0231(11) -0.0040(9) -0.0406(10)
F3 0.0510(10) 0.0350(9) 0.0668(12) 0.0044(8) -0.0155(9) -0.0180(8)
F4 0.0684(12) 0.0643(12) 0.0414(10) -0.0198(9) 0.0086(9) -0.0279(10)
F5 0.0614(11) 0.0579(11) 0.0279(8) -0.0026(7) 0.0092(8) -0.0341(9)
F6 0.0496(10) 0.0471(10) 0.0626(12) 0.0257(9) 0.0191(9) 0.0155(8)
F7 0.0456(11) 0.0864(15) 0.0751(14) 0.0212(12) 0.0133(10) 0.0321(11)
F8 0.0287(9) 0.0911(15) 0.0626(12) -0.0111(11) 0.0142(9) -0.0092(9)
F9 0.0638(12) 0.0481(10) 0.0603(12) 0.0020(9) 0.0324(10) -0.0194(9)
F10 0.0575(11) 0.0356(8) 0.0467(10) 0.0150(7) 0.0192(8) 0.0023(8)
F11 0.0471(10) 0.0408(9) 0.0696(12) -0.0124(9) -0.0253(9) 0.0027(8)
F12 0.0785(14) 0.0403(10) 0.0959(17) -0.0258(11) -0.0184(13) 0.0046(10)
F13 0.0591(11) 0.0376(10) 0.0835(15) 0.0082(10) 0.0145(11) 0.0183(9)
F14 0.0489(11) 0.0578(12) 0.1085(19) 0.0177(12) -0.0262(12) 0.0145(10)
F15 0.0608(12) 0.0451(10) 0.0853(15) -0.0030(10) -0.0433(12) 0.0031(9)

loop_
_atom_type_symbol
_atom_type_description
_atom_type_scat_dispersion_real
_atom_type_scat_dispersion_imag
_atom_type_scat_source
C C 0.0033 0.0016 'International Tables Vol C Tables 4.2.6.8 and 6.1.1.4'
H H 0.0000 0.0000 'International Tables Vol C Tables 4.2.6.8 and 6.1.1.4'
B B 0.0013 0.0007 'International Tables Vol C Tables 4.2.6.8 and 6.1.1.4'
N N 0.0061 0.0033 'International Tables Vol C Tables 4.2.6.8 and 6.1.1.4'
F F 0.0171 0.0103 'International Tables Vol C Tables 4.2.6.8 and 6.1.1.4'
P P 0.1023 0.0942 'International Tables Vol C Tables 4.2.6.8 and 6.1.1.4'

loop_
_geom_angle_atom_site_label_1
_geom_angle_atom_site_label_2
_geom_angle_atom_site_label_3
_geom_angle
_geom_angle_site_symmetry_1
_geom_angle_site_symmetry_3
_geom_angle_publ_flag
C19 P1 C1 97.71(11) . . ?
C19 P1 H1A 104(4) . . ?
C1 P1 H1A 107(3) . . ?
C19 P1 H1B 96(4) . . ?
C1 P1 H1B 104(4) . . ?
H1A P1 H1B 140(5) . . ?
C6 C1 C2 120.7(2) . . ?
C6 C1 P1 121.84(19) . . ?
C2 C1 P1 117.43(17) . . ?
C3 C2 C1 117.3(2) . . ?
C3 C2 C7 117.0(2) . . ?
C1 C2 C7 125.6(2) . . ?
C4 C3 C2 123.6(2) . . ?
C4 C3 H3 118.2 . . ?
C2 C3 H3 118.2 . . ?
C3 C4 C5 117.4(2) . . ?
C3 C4 C11B 117.7(12) . . ?
C5 C4 C11B 124.8(12) . . ?
C3 C4 C11A 125.9(11) . . ?
C5 C4 C11A 116.6(11) . . ?
C4 C5 C6 123.8(2) . . ?
C4 C5 H5 118.1 . . ?
C6 C5 H5 118.1 . . ?
C5 C6 C1 117.0(2) . . ?
C5 C6 C15 117.5(2) . . ?
C1 C6 C15 125.6(2) . . ?
C10 C7 C9 105.8(2) . . ?
C10 C7 C8 111.0(2) . . ?
C9 C7 C8 105.4(2) . . ?
C10 C7 C2 109.9(2) . . ?
C9 C7 C2 111.9(2) . . ?
C8 C7 C2 112.6(2) . . ?
C7 C8 H8A 109.5 . . ?
C7 C8 H8B 109.5 . . ?
H8A C8 H8B 109.5 . . ?
C7 C8 H8C 109.5 . . ?
H8A C8 H8C 109.5 . . ?
H8B C8 H8C 109.5 . . ?
C7 C9 H9A 109.5 . . ?
C7 C9 H9B 109.5 . . ?
H9A C9 H9B 109.5 . . ?
C7 C9 H9C 109.5 . . ?
H9A C9 H9C 109.5 . . ?
H9B C9 H9C 109.5 . . ?
C7 C10 H10A 109.5 . . ?
C7 C10 H10B 109.5 . . ?
H10A C10 H10B 109.5 . . ?
C7 C10 H10C 109.5 . . ?
H10A C10 H10C 109.5 . . ?
H10B C10 H10C 109.5 . . ?
C14A C11A C12A 117.9(19) . . ?
C14A C11A C4 113.9(18) . . ?
C12A C11A C4 110.4(17) . . ?
C14A C11A C13A 105.3(19) . . ?
C12A C11A C13A 101.3(16) . . ?
C4 C11A C13A 106.4(16) . . ?
C11A C12A H12A 109.5 . . ?
C11A C12A H12B 109.5 . . ?
H12A C12A H12B 109.5 . . ?
C11A C12A H12C 109.5 . . ?
H12A C12A H12C 109.5 . . ?
H12B C12A H12C 109.5 . . ?
C11A C13A H13A 109.5 . . ?
C11A C13A H13B 109.5 . . ?
H13A C13A H13B 109.5 . . ?
C11A C13A H13C 109.5 . . ?
H13A C13A H13C 109.5 . . ?
H13B C13A H13C 109.5 . . ?
C11A C14A H14A 109.5 . . ?
C11A C14A H14B 109.5 . . ?
H14A C14A H14B 109.5 . . ?
C11A C14A H14C 109.5 . . ?
H14A C14A H14C 109.5 . . ?
H14B C14A H14C 109.5 . . ?
C14B C11B C4 109.7(14) . . ?
C14B C11B C12B 120(2) . . ?
C4 C11B C12B 111.2(18) . . ?
C14B C11B C13B 107(2) . . ?
C4 C11B C13B 105.5(16) . . ?
C12B C11B C13B 101.6(11) . . ?
C11B C12B H12D 109.5 . . ?
C11B C12B H12E 109.5 . . ?
H12D C12B H12E 109.5 . . ?
C11B C12B H12F 109.5 . . ?
H12D C12B H12F 109.5 . . ?
H12E C12B H12F 109.5 . . ?
C11B C13B H13D 109.5 . . ?
C11B C13B H13E 109.5 . . ?
H13D C13B H13E 109.5 . . ?
C11B C13B H13F 109.5 . . ?
H13D C13B H13F 109.5 . . ?
H13E C13B H13F 109.5 . . ?
C11B C14B H14D 109.5 . . ?
C11B C14B H14E 109.5 . . ?
H14D C14B H14E 109.5 . . ?
C11B C14B H14F 109.5 . . ?
H14D C14B H14F 109.5 . . ?
H14E C14B H14F 109.5 . . ?
C18 C15 C17 105.6(2) . . ?
C18 C15 C16 104.9(3) . . ?
C17 C15 C16 112.0(3) . . ?
C18 C15 C6 111.2(2) . . ?
C17 C15 C6 110.7(2) . . ?
C16 C15 C6 112.2(2) . . ?
C15 C16 H16A 109.5 . . ?
C15 C16 H16B 109.5 . . ?
H16A C16 H16B 109.5 . . ?
C15 C16 H16C 109.5 . . ?
H16A C16 H16C 109.5 . . ?
H16B C16 H16C 109.5 . . ?
C15 C17 H17A 109.5 . . ?
C15 C17 H17B 109.5 . . ?
H17A C17 H17B 109.5 . . ?
C15 C17 H17C 109.5 . . ?
H17A C17 H17C 109.5 . . ?
H17B C17 H17C 109.5 . . ?
C15 C18 H18A 109.5 . . ?
C15 C18 H18B 109.5 . . ?
H18A C18 H18B 109.5 . . ?
C15 C18 H18C 109.5 . . ?
H18A C18 H18C 109.5 . . ?
H18B C18 H18C 109.5 . . ?
N1 C19 P1 175.7(2) . . ?
C25 C20 C21 114.0(2) . . ?
C25 C20 B1 121.9(2) . . ?
C21 C20 B1 124.0(2) . . ?
F1 C21 C22 116.6(2) . . ?
F1 C21 C20 120.4(2) . . ?
C22 C21 C20 123.0(3) . . ?
F2 C22 C23 119.7(3) . . ?
F2 C22 C21 119.9(3) . . ?
C23 C22 C21 120.4(2) . . ?
F3 C23 C22 121.6(2) . . ?
F3 C23 C24 119.6(3) . . ?
C22 C23 C24 118.8(2) . . ?
F4 C24 C23 119.1(2) . . ?
F4 C24 C25 121.4(2) . . ?
C23 C24 C25 119.5(3) . . ?
F5 C25 C24 115.9(2) . . ?
F5 C25 C20 120.0(2) . . ?
C24 C25 C20 124.1(2) . . ?
C27 C26 C31 113.9(2) . . ?
C27 C26 B1 122.0(2) . . ?
C31 C26 B1 124.0(2) . . ?
F6 C27 C28 116.1(2) . . ?
F6 C27 C26 119.9(2) . . ?
C28 C27 C26 124.0(3) . . ?
F7 C28 C29 119.9(3) . . ?
F7 C28 C27 120.5(3) . . ?
C29 C28 C27 119.6(3) . . ?
F8 C29 C28 120.4(3) . . ?
F8 C29 C30 120.3(3) . . ?
C28 C29 C30 119.4(2) . . ?
F9 C30 C29 120.4(3) . . ?
F9 C30 C31 120.1(3) . . ?
C29 C30 C31 119.5(3) . . ?
F10 C31 C30 116.5(2) . . ?
F10 C31 C26 119.9(2) . . ?
C30 C31 C26 123.6(3) . . ?
C37 C32 C33 113.8(2) . . ?
C37 C32 B1 125.8(2) . . ?
C33 C32 B1 120.4(2) . . ?
F11 C33 C34 116.7(3) . . ?
F11 C33 C32 118.9(2) . . ?
C34 C33 C32 124.4(3) . . ?
F12 C34 C33 120.8(3) . . ?
F12 C34 C35 120.0(3) . . ?
C33 C34 C35 119.2(3) . . ?
F13 C35 C36 120.5(3) . . ?
F13 C35 C34 120.3(3) . . ?
C36 C35 C34 119.2(3) . . ?
F14 C36 C35 119.5(3) . . ?
F14 C36 C37 120.8(3) . . ?
C35 C36 C37 119.7(3) . . ?
F15 C37 C32 120.3(3) . . ?
F15 C37 C36 115.9(2) . . ?
C32 C37 C36 123.7(3) . . ?
N1 B1 C26 104.32(19) . . ?
N1 B1 C32 104.05(19) . . ?
C26 B1 C32 115.2(2) . . ?
N1 B1 C20 105.50(19) . . ?
C26 B1 C20 110.6(2) . . ?
C32 B1 C20 115.7(2) . . ?
C19 N1 B1 178.3(2) . . ?

loop_
_geom_bond_atom_site_label_1
_geom_bond_atom_site_label_2
_geom_bond_distance
_geom_bond_site_symmetry_2
_geom_bond_publ_flag
P1 C19 1.799(3) . ?
P1 C1 1.840(2) . ?
P1 H1A 1.30(8) . ?
P1 H1B 1.22(8) . ?
C1 C6 1.423(3) . ?
C1 C2 1.427(3) . ?
C2 C3 1.395(3) . ?
C2 C7 1.550(3) . ?
C3 C4 1.372(4) . ?
C3 H3 0.9500 . ?
C4 C5 1.389(4) . ?
C4 C11B 1.52(2) . ?
C4 C11A 1.56(2) . ?
C5 C6 1.393(4) . ?
C5 H5 0.9500 . ?
C6 C15 1.557(4) . ?
C7 C10 1.531(4) . ?
C7 C9 1.539(4) . ?
C7 C8 1.547(4) . ?
C8 H8A 0.9800 . ?
C8 H8B 0.9800 . ?
C8 H8C 0.9800 . ?
C9 H9A 0.9800 . ?
C9 H9B 0.9800 . ?
C9 H9C 0.9800 . ?
C10 H10A 0.9800 . ?
C10 H10B 0.9800 . ?
C10 H10C 0.9800 . ?
C11A C14A 1.40(2) . ?
C11A C12A 1.54(3) . ?
C11A C13A 1.68(3) . ?
C12A H12A 0.9800 . ?
C12A H12B 0.9800 . ?
C12A H12C 0.9800 . ?
C13A H13A 0.9800 . ?
C13A H13B 0.9800 . ?
C13A H13C 0.9800 . ?
C14A H14A 0.9800 . ?
C14A H14B 0.9800 . ?
C14A H14C 0.9800 . ?
C11B C14B 1.39(3) . ?
C11B C12B 1.52(3) . ?
C11B C13B 1.68(3) . ?
C12B H12D 0.9800 . ?
C12B H12E 0.9800 . ?
C12B H12F 0.9800 . ?
C13B H13D 0.9800 . ?
C13B H13E 0.9800 . ?
C13B H13F 0.9800 . ?
C14B H14D 0.9800 . ?
C14B H14E 0.9800 . ?
C14B H14F 0.9800 . ?
C15 C18 1.547(4) . ?
C15 C17 1.551(4) . ?
C15 C16 1.555(5) . ?
C16 H16A 0.9800 . ?
C16 H16B 0.9800 . ?
C16 H16C 0.9800 . ?
C17 H17A 0.9800 . ?
C17 H17B 0.9800 . ?
C17 H17C 0.9800 . ?
C18 H18A 0.9800 . ?
C18 H18B 0.9800 . ?
C18 H18C 0.9800 . ?
C19 N1 1.136(3) . ?
C20 C25 1.383(4) . ?
C20 C21 1.393(3) . ?
C20 B1 1.639(4) . ?
C21 F1 1.341(3) . ?
C21 C22 1.383(4) . ?
C22 F2 1.349(3) . ?
C22 C23 1.367(4) . ?
C23 F3 1.339(3) . ?
C23 C24 1.375(4) . ?
C24 F4 1.341(3) . ?
C24 C25 1.381(4) . ?
C25 F5 1.347(3) . ?
C26 C27 1.385(4) . ?
C26 C31 1.387(4) . ?
C26 B1 1.636(4) . ?
C27 F6 1.354(3) . ?
C27 C28 1.380(4) . ?
C28 F7 1.347(3) . ?
C28 C29 1.362(4) . ?
C29 F8 1.345(3) . ?
C29 C30 1.374(4) . ?
C30 F9 1.345(3) . ?
C30 C31 1.383(4) . ?
C31 F10 1.346(3) . ?
C32 C37 1.382(4) . ?
C32 C33 1.384(4) . ?
C32 B1 1.639(4) . ?
C33 F11 1.358(3) . ?
C33 C34 1.374(4) . ?
C34 F12 1.351(4) . ?
C34 C35 1.376(4) . ?
C35 F13 1.342(3) . ?
C35 C36 1.364(5) . ?
C36 F14 1.337(3) . ?
C36 C37 1.383(4) . ?
C37 F15 1.339(3) . ?
B1 N1 1.584(3) . ?

loop_
_geom_torsion_atom_site_label_1
_geom_torsion_atom_site_label_2
_geom_torsion_atom_site_label_3
_geom_torsion_atom_site_label_4
_geom_torsion
_geom_torsion_site_symmetry_1
_geom_torsion_site_symmetry_2
_geom_torsion_site_symmetry_3
_geom_torsion_site_symmetry_4
_geom_torsion_publ_flag
C19 P1 C1 C6 -86.5(2) . . . . ?
C19 P1 C1 C2 91.47(19) . . . . ?
C6 C1 C2 C3 5.1(3) . . . . ?
P1 C1 C2 C3 -172.84(19) . . . . ?
C6 C1 C2 C7 -172.7(2) . . . . ?
P1 C1 C2 C7 9.4(3) . . . . ?
C1 C2 C3 C4 -2.7(4) . . . . ?
C7 C2 C3 C4 175.3(3) . . . . ?
C2 C3 C4 C5 -1.0(4) . . . . ?
C2 C3 C4 C11B -179.2(11) . . . . ?
C2 C3 C4 C11A 175.7(14) . . . . ?
C3 C4 C5 C6 2.4(4) . . . . ?
C11B C4 C5 C6 -179.5(12) . . . . ?
C11A C4 C5 C6 -174.6(12) . . . . ?
C4 C5 C6 C1 0.0(4) . . . . ?
C4 C5 C6 C15 179.9(3) . . . . ?
C2 C1 C6 C5 -3.8(3) . . . . ?
P1 C1 C6 C5 174.0(2) . . . . ?
C2 C1 C6 C15 176.2(2) . . . . ?
P1 C1 C6 C15 -5.9(3) . . . . ?
C3 C2 C7 C10 -118.8(3) . . . . ?
C1 C2 C7 C10 59.0(3) . . . . ?
C3 C2 C7 C9 -1.5(3) . . . . ?
C1 C2 C7 C9 176.3(3) . . . . ?
C3 C2 C7 C8 117.0(3) . . . . ?
C1 C2 C7 C8 -65.2(3) . . . . ?
C3 C4 C11A C14A 122.9(18) . . . . ?
C5 C4 C11A C14A -60(3) . . . . ?
C3 C4 C11A C12A -101.8(18) . . . . ?
C5 C4 C11A C12A 75.0(17) . . . . ?
C3 C4 C11A C13A 7(2) . . . . ?
C5 C4 C11A C13A -175.9(9) . . . . ?
C3 C4 C11B C14B -79(2) . . . . ?
C5 C4 C11B C14B 103.2(17) . . . . ?
C3 C4 C11B C12B 56.5(16) . . . . ?
C5 C4 C11B C12B -121.6(15) . . . . ?
C3 C4 C11B C13B 165.9(10) . . . . ?
C5 C4 C11B C13B -12(2) . . . . ?
C5 C6 C15 C18 7.1(4) . . . . ?
C1 C6 C15 C18 -173.0(3) . . . . ?
C5 C6 C15 C17 -109.9(3) . . . . ?
C1 C6 C15 C17 70.0(3) . . . . ?
C5 C6 C15 C16 124.3(3) . . . . ?
C1 C6 C15 C16 -55.8(3) . . . . ?
C25 C20 C21 F1 -174.7(2) . . . . ?
B1 C20 C21 F1 7.3(4) . . . . ?
C25 C20 C21 C22 5.5(4) . . . . ?
B1 C20 C21 C22 -172.5(2) . . . . ?
F1 C21 C22 F2 -3.2(4) . . . . ?
C20 C21 C22 F2 176.7(2) . . . . ?
F1 C21 C22 C23 176.5(3) . . . . ?
C20 C21 C22 C23 -3.7(4) . . . . ?
F2 C22 C23 F3 -0.3(4) . . . . ?
C21 C22 C23 F3 -179.9(2) . . . . ?
F2 C22 C23 C24 179.7(3) . . . . ?
C21 C22 C23 C24 0.1(4) . . . . ?
F3 C23 C24 F4 1.5(4) . . . . ?
C22 C23 C24 F4 -178.6(3) . . . . ?
F3 C23 C24 C25 -178.8(2) . . . . ?
C22 C23 C24 C25 1.2(4) . . . . ?
F4 C24 C25 F5 1.2(4) . . . . ?
C23 C24 C25 F5 -178.5(3) . . . . ?
F4 C24 C25 C20 -179.2(3) . . . . ?
C23 C24 C25 C20 1.0(4) . . . . ?
C21 C20 C25 F5 175.4(2) . . . . ?
B1 C20 C25 F5 -6.6(4) . . . . ?
C21 C20 C25 C24 -4.2(4) . . . . ?
B1 C20 C25 C24 173.9(3) . . . . ?
C31 C26 C27 F6 -176.5(2) . . . . ?
B1 C26 C27 F6 2.1(4) . . . . ?
C31 C26 C27 C28 1.6(4) . . . . ?
B1 C26 C27 C28 -179.8(3) . . . . ?
F6 C27 C28 F7 -1.1(4) . . . . ?
C26 C27 C28 F7 -179.3(3) . . . . ?
F6 C27 C28 C29 177.1(3) . . . . ?
C26 C27 C28 C29 -1.1(5) . . . . ?
F7 C28 C29 F8 -1.1(5) . . . . ?
C27 C28 C29 F8 -179.3(3) . . . . ?
F7 C28 C29 C30 177.8(3) . . . . ?
C27 C28 C29 C30 -0.4(5) . . . . ?
F8 C29 C30 F9 0.1(4) . . . . ?
C28 C29 C30 F9 -178.8(3) . . . . ?
F8 C29 C30 C31 -180.0(3) . . . . ?
C28 C29 C30 C31 1.1(4) . . . . ?
F9 C30 C31 F10 1.0(4) . . . . ?
C29 C30 C31 F10 -178.9(2) . . . . ?
F9 C30 C31 C26 179.4(2) . . . . ?
C29 C30 C31 C26 -0.5(4) . . . . ?
C27 C26 C31 F10 177.5(2) . . . . ?
B1 C26 C31 F10 -1.1(4) . . . . ?
C27 C26 C31 C30 -0.8(4) . . . . ?
B1 C26 C31 C30 -179.3(2) . . . . ?
C37 C32 C33 F11 -179.0(2) . . . . ?
B1 C32 C33 F11 2.3(4) . . . . ?
C37 C32 C33 C34 0.4(4) . . . . ?
B1 C32 C33 C34 -178.3(3) . . . . ?
F11 C33 C34 F12 -0.7(4) . . . . ?
C32 C33 C34 F12 179.9(3) . . . . ?
F11 C33 C34 C35 178.8(3) . . . . ?
C32 C33 C34 C35 -0.6(5) . . . . ?
F12 C34 C35 F13 -0.8(5) . . . . ?
C33 C34 C35 F13 179.7(3) . . . . ?
F12 C34 C35 C36 -179.8(3) . . . . ?
C33 C34 C35 C36 0.7(5) . . . . ?
F13 C35 C36 F14 -0.2(4) . . . . ?
C34 C35 C36 F14 178.9(3) . . . . ?
F13 C35 C36 C37 -179.7(3) . . . . ?
C34 C35 C36 C37 -0.6(5) . . . . ?
C33 C32 C37 F15 179.8(3) . . . . ?
B1 C32 C37 F15 -1.6(4) . . . . ?
C33 C32 C37 C36 -0.3(4) . . . . ?
B1 C32 C37 C36 178.3(3) . . . . ?
F14 C36 C37 F15 0.9(4) . . . . ?
C35 C36 C37 F15 -179.6(3) . . . . ?
F14 C36 C37 C32 -179.1(3) . . . . ?
C35 C36 C37 C32 0.4(5) . . . . ?
C27 C26 B1 N1 43.5(3) . . . . ?
C31 C26 B1 N1 -138.0(2) . . . . ?
C27 C26 B1 C32 156.9(2) . . . . ?
C31 C26 B1 C32 -24.6(3) . . . . ?
C27 C26 B1 C20 -69.5(3) . . . . ?
C31 C26 B1 C20 109.0(3) . . . . ?
C37 C32 B1 N1 -123.5(3) . . . . ?
C33 C32 B1 N1 55.0(3) . . . . ?
C37 C32 B1 C26 122.9(3) . . . . ?
C33 C32 B1 C26 -58.5(3) . . . . ?
C37 C32 B1 C20 -8.3(4) . . . . ?
C33 C32 B1 C20 170.3(2) . . . . ?
C25 C20 B1 N1 -149.7(2) . . . . ?
C21 C20 B1 N1 28.1(3) . . . . ?
C25 C20 B1 C26 -37.5(3) . . . . ?
C21 C20 B1 C26 140.4(2) . . . . ?
C25 C20 B1 C32 95.9(3) . . . . ?
C21 C20 B1 C32 -86.3(3) . . . . ?
